data_7250384
loop_
_publ_author_name
'Slater-Parry, Mari'
'Meally, Se\'an T.'
'Ratanasakprakan, Chotima'
'Townrow, David E.'
'Ellaby, Rebecca J.'
'Page, Samuel J.'
'Jones, Leigh F.'

_publ_section_title
;
 Pseudo [M(ii)7] (M = Co, Ni and Zn) metallocalix[6]arene hosts
 encapsulate a range of organic guest molecules in the solid state
;
_journal_issue 22
_journal_name_full CrystEngComm
_journal_page_first 3823
_journal_page_last 3832
_journal_paper_doi 10.1039/D5CE00341E
_journal_volume 27
_journal_year 2025
_chemical_formula_moiety 'C60 H78 N6 Ni7 O18, 2(N1 O3)'
_chemical_formula_sum 'C60 H78 N8 Ni7 O24'
_chemical_formula_weight 1706.181
_chemical_name_systematic AF-Ni7
_space_group_crystal_system trigonal
_space_group_IT_number 165
_space_group_name_Hall '-P 3 2"c'
_space_group_name_H-M_alt 'P -3 c 1'
_symmetry_Int_Tables_number 165
_audit_creation_date 2022-06-09
_audit_creation_method
;
Olex2 1.3
(compiled 2020.11.12 svn.r5f609507 for OlexSys, GUI svn.r6408)
;
_audit_update_record
;
2024-11-19 deposited with the CCDC.	2025-05-13 downloaded from the CCDC.
;
_cell_angle_alpha 90
_cell_angle_beta 90
_cell_angle_gamma 120
_cell_formula_units_Z 2
_cell_length_a 13.8113(1)
_cell_length_b 13.8113(1)
_cell_length_c 23.2351(1)
_cell_measurement_temperature 100(2)
_cell_volume 3838.35(4)
_computing_molecular_graphics 'Olex2 1.3 (Dolomanov et al., 2009)'
_computing_publication_material 'Olex2 1.3 (Dolomanov et al., 2009)'
_computing_structure_refinement 'olex2.refine 1.3 (Bourhis et al., 2015)'
_diffrn_ambient_temperature 100.15
_diffrn_measured_fraction_theta_full 0.9996
_diffrn_measured_fraction_theta_max 0.9996
_diffrn_radiation_type 'Mo K\a'
_diffrn_radiation_wavelength 0.71073
_diffrn_reflns_av_R_equivalents 0.0330
_diffrn_reflns_av_unetI/netI 0.0078
_diffrn_reflns_Laue_measured_fraction_full 0.9996
_diffrn_reflns_Laue_measured_fraction_max 0.9996
_diffrn_reflns_limit_h_max 16
_diffrn_reflns_limit_h_min -15
_diffrn_reflns_limit_k_max 16
_diffrn_reflns_limit_k_min -16
_diffrn_reflns_limit_l_max 27
_diffrn_reflns_limit_l_min -27
_diffrn_reflns_number 66489
_diffrn_reflns_point_group_measured_fraction_full 0.9996
_diffrn_reflns_point_group_measured_fraction_max 0.9996
_diffrn_reflns_theta_full 25.2417
_diffrn_reflns_theta_max 25.35
_diffrn_reflns_theta_min 1.70
_exptl_absorpt_coefficient_mu 1.754
_exptl_crystal_density_diffrn 1.476
_exptl_crystal_F_000 1769.984
_exptl_crystal_recrystallization_method 'Re-crystallisation from solvent: methanol'
_exptl_crystal_size_max 0.214
_exptl_crystal_size_mid 0.154
_exptl_crystal_size_min 0.12
_refine_diff_density_max 1.2946
_refine_diff_density_min -0.7430
_refine_diff_density_rms 0.1517
_refine_ls_d_res_high 0.8300
_refine_ls_d_res_low 11.9609
_refine_ls_goodness_of_fit_ref 1.0266
_refine_ls_hydrogen_treatment constr
_refine_ls_matrix_type full
_refine_ls_number_constraints 20
_refine_ls_number_parameters 148
_refine_ls_number_reflns 2358
_refine_ls_number_restraints 0
_refine_ls_restrained_S_all 1.0266
_refine_ls_R_factor_all 0.0753
_refine_ls_R_factor_gt 0.0747
_refine_ls_shift/su_max 0.0354
_refine_ls_shift/su_mean 0.0013
_refine_ls_structure_factor_coef Fsqd
_refine_ls_weighting_details 'w=1/[\s^2^(Fo^2^)+(0.1364P)^2^+20.3177P] where P=(Fo^2^+2Fc^2^)/3'
_refine_ls_weighting_scheme calc
_refine_ls_wR_factor_gt 0.2238
_refine_ls_wR_factor_ref 0.2246
_reflns_Friedel_coverage 0.0
_reflns_limit_h_max 14
_reflns_limit_h_min 0
_reflns_limit_k_max 8
_reflns_limit_k_min 0
_reflns_limit_l_max 27
_reflns_limit_l_min -27
_reflns_number_gt 2312
_reflns_number_total 2358
_reflns_threshold_expression I>=2u(I)
_cod_data_source_file d5ce00341e2.cif
_cod_data_source_block afni7s
_cod_depositor_comments 'Adding full bibliography for 7250376--7250384.cif.'
_cod_database_code 7250384
_olex2_refinement_description
;
1. Fixed Uiso
 At 1.2 times of:
  All C(H) groups
 At 1.5 times of:
  All C(H,H,H) groups
2.a Aromatic/amide H refined with riding coordinates:
 C3(H3), C4(H4), C5(H5), C8(H8)
2.b Idealised Me refined as rotating group:
 C1(H1a,H1b,H1c), C9(H9a,H9b,H9c), C10(H10a,H10b,H10c)
;
_olex2_submission_special_instructions 'No special instructions were received'

loop_
_space_group_symop_id
_space_group_symop_operation_xyz
1 x,y,z
2 -y,x-y,z
3 -x+y,-x,z
4 x-y,-y,-z+1/2
5 -x,-x+y,-z+1/2
6 y,x,-z+1/2
7 -x,-y,-z
8 y,-x+y,-z
9 x-y,x,-z
10 -x+y,y,z-1/2
11 x,x-y,z-1/2
12 -y,-x,z-1/2

loop_
_atom_site_label
_atom_site_type_symbol
_atom_site_fract_x
_atom_site_fract_y
_atom_site_fract_z
_atom_site_U_iso_or_equiv
_atom_site_adp_type
_atom_site_occupancy
_atom_site_site_symmetry_order
_atom_site_refinement_flags_posn
_atom_site_refinement_flags_adp
_atom_site_refinement_flags_occupancy
Ni1 Ni 0.0 0.0 0.0 0.0372(5) Uani 1.000020 6 S T P
O1 O -0.1359(2) -0.1241(3) 0.04423(13) 0.0248(7) Uani 1.000000 1 . . .
N1 N -0.2035(4) -0.3807(4) -0.06894(19) 0.0354(10) Uani 1.000000 1 . . .
C1 C -0.4959(6) -0.1360(6) -0.0478(4) 0.0595(19) Uani 1.000000 1 . . .
H1a H -0.507(3) -0.096(4) -0.0794(13) 0.089(3) Uiso 1.000000 1 GR . .
H1b H -0.5600(9) -0.2121(6) -0.046(2) 0.089(3) Uiso 1.000000 1 GR . .
H1c H -0.489(2) -0.097(4) -0.0115(13) 0.089(3) Uiso 1.000000 1 GR . .
Ni2 Ni -0.25633(6) -0.10092(7) 0.00695(3) 0.0445(4) Uani 1.000000 1 . . .
O2 O -0.2807(3) -0.2378(3) -0.03420(14) 0.0276(7) Uani 1.000000 1 . . .
N2 N -0.666666666667 -0.333333333333 -0.2981(3) 0.0407(18) Uani 1.000000 3 S T P
C2 C -0.4069(4) -0.2245(5) -0.0967(2) 0.0358(12) Uani 1.000000 1 . . .
O3 O -0.3961(3) -0.1408(3) -0.05814(16) 0.0370(9) Uani 1.000000 1 . . .
C3 C -0.4724(5) -0.2564(5) -0.1453(2) 0.0445(14) Uani 1.000000 1 . . .
H3 H -0.5161(5) -0.2231(5) -0.1547(2) 0.0534(16) Uiso 1.000000 1 R . .
O4 O -0.6447(5) -0.4100(5) -0.2986(2) 0.0670(14) Uani 1.000000 1 . . .
C4 C -0.4734(5) -0.3372(6) -0.1799(3) 0.0459(14) Uani 1.000000 1 . . .
H4 H -0.5189(5) -0.3594(6) -0.2134(3) 0.0551(16) Uiso 1.000000 1 R . .
C5 C -0.4122(5) -0.3870(5) -0.1683(2) 0.0413(13) Uani 1.000000 1 . . .
H5 H -0.4157(5) -0.4434(5) -0.1931(2) 0.0496(15) Uiso 1.000000 1 R . .
C6 C -0.3418(4) -0.3536(4) -0.1180(2) 0.0350(11) Uani 1.000000 1 . . .
C7 C -0.3399(4) -0.2729(4) -0.0820(2) 0.0268(10) Uani 1.000000 1 . . .
C8 C -0.2750(5) -0.4043(5) -0.1088(2) 0.0384(12) Uani 1.000000 1 . . .
H8 H -0.2848(5) -0.4613(5) -0.1351(2) 0.0461(14) Uiso 1.000000 1 R . .
C9 C -0.1426(7) -0.4430(7) -0.0696(4) 0.065(2) Uani 1.000000 1 . . .
H9a H -0.164(4) -0.491(4) -0.1038(15) 0.098(3) Uiso 1.000000 1 GR . .
H9b H -0.0619(7) -0.3901(7) -0.070(3) 0.098(3) Uiso 1.000000 1 GR . .
H9c H -0.161(4) -0.489(4) -0.0350(14) 0.098(3) Uiso 1.000000 1 GR . .
C10 C -0.1367(12) -0.1328(12) 0.1045(6) 0.122(4) Uiso 1.000000 1 . . .
H10a H -0.136(10) -0.068(5) 0.1218(6) 0.184(7) Uiso 1.000000 1 GR . .
H10b H -0.204(5) -0.201(5) 0.1167(7) 0.184(7) Uiso 1.000000 1 GR . .
H10c H -0.070(5) -0.136(10) 0.1171(7) 0.184(7) Uiso 1.000000 1 GR . .

loop_
_atom_site_aniso_label
_atom_site_aniso_U_11
_atom_site_aniso_U_22
_atom_site_aniso_U_33
_atom_site_aniso_U_12
_atom_site_aniso_U_13
_atom_site_aniso_U_23
Ni1 0.0373(6) 0.0373(6) 0.0371(9) 0.0186(3) -0.000000 0.000000
O1 0.0236(16) 0.0257(16) 0.0198(14) 0.0084(14) 0.0008(12) -0.0003(12)
N1 0.044(3) 0.026(2) 0.037(2) 0.017(2) -0.0100(19) -0.0082(17)
C1 0.042(3) 0.065(4) 0.080(5) 0.032(3) 0.001(3) -0.009(4)
Ni2 0.0395(5) 0.0429(5) 0.0501(6) 0.0199(4) -0.0002(3) -0.0063(3)
O2 0.0261(17) 0.0296(17) 0.0270(16) 0.0139(14) -0.0062(13) -0.0061(13)
N2 0.046(3) 0.046(3) 0.031(4) 0.0228(14) -0.000000 0.000000
C2 0.027(2) 0.038(3) 0.038(3) 0.013(2) -0.002(2) 0.002(2)
O3 0.0298(19) 0.044(2) 0.043(2) 0.0228(17) -0.0070(15) -0.0117(17)
C3 0.041(3) 0.056(4) 0.042(3) 0.028(3) -0.007(2) -0.003(3)
O4 0.073(4) 0.066(3) 0.072(3) 0.043(3) -0.018(3) -0.018(3)
C4 0.042(3) 0.054(4) 0.039(3) 0.022(3) -0.005(2) -0.006(3)
C5 0.042(3) 0.049(3) 0.030(3) 0.021(3) -0.002(2) -0.006(2)
C6 0.031(3) 0.033(3) 0.035(3) 0.012(2) 0.003(2) -0.006(2)
C7 0.020(2) 0.026(2) 0.027(2) 0.0066(18) -0.0008(17) -0.0012(18)
C8 0.038(3) 0.034(3) 0.039(3) 0.015(2) -0.002(2) -0.004(2)
C9 0.076(5) 0.063(4) 0.078(5) 0.051(4) -0.031(4) -0.029(4)

loop_
_atom_type_symbol
_atom_type_scat_dispersion_real
_atom_type_scat_dispersion_imag
_atom_type_scat_Cromer_Mann_a1
_atom_type_scat_Cromer_Mann_a2
_atom_type_scat_Cromer_Mann_a3
_atom_type_scat_Cromer_Mann_a4
_atom_type_scat_Cromer_Mann_b1
_atom_type_scat_Cromer_Mann_b2
_atom_type_scat_Cromer_Mann_b3
_atom_type_scat_Cromer_Mann_b4
_atom_type_scat_Cromer_Mann_c
_atom_type_scat_source
_atom_type_scat_dispersion_source
H 0.00000 0.00000 0.49300 0.32291 0.14019 0.04081 10.51090 26.12570 3.14236 57.79970 0.0030380000826 'International Tables Volume C Table 6.1.1.4 (pp. 500-502)' 'Henke, Gullikson and Davis, At. Data and Nucl. Data Tables, 1993, 54, 2'
C 0.00347 0.00161 2.31000 1.02000 1.58860 0.86500 20.84390 10.20750 0.56870 51.65120 0.215599998832 'International Tables Volume C Table 6.1.1.4 (pp. 500-502)' 'Henke, Gullikson and Davis, At. Data and Nucl. Data Tables, 1993, 54, 2'
N 0.00653 0.00323 12.21260 3.13220 2.01250 1.16630 0.00570 9.89330 28.99750 0.58260 -11.5290002823 'International Tables Volume C Table 6.1.1.4 (pp. 500-502)' 'Henke, Gullikson and Davis, At. Data and Nucl. Data Tables, 1993, 54, 2'
O 0.01158 0.00611 3.04850 2.28680 1.54630 0.86700 13.27710 5.70110 0.32390 32.90890 0.250800013542 'International Tables Volume C Table 6.1.1.4 (pp. 500-502)' 'Henke, Gullikson and Davis, At. Data and Nucl. Data Tables, 1993, 54, 2'
Ni 0.35663 1.12491 12.83760 7.29200 4.44380 2.38000 3.87850 0.25650 12.17630 66.34210 1.03410005569 'International Tables Volume C Table 6.1.1.4 (pp. 500-502)' 'Henke, Gullikson and Davis, At. Data and Nucl. Data Tables, 1993, 54, 2'

loop_
_geom_angle_atom_site_label_1
_geom_angle_atom_site_label_2
_geom_angle_atom_site_label_3
_geom_angle
_geom_angle_site_symmetry_1
_geom_angle_site_symmetry_3
_geom_angle_publ_flag
O1 Ni1 O1 97.56(12) . 3 ?
O1 Ni1 O1 180.0 8 2 ?
O1 Ni1 O1 97.56(11) 9 7 ?
O1 Ni1 O1 97.56(11) 2 3 ?
O1 Ni1 O1 82.44(11) 9 . ?
O1 Ni1 O1 97.56(12) 2 . ?
O1 Ni1 O1 82.44(12) 8 . ?
O1 Ni1 O1 82.44(12) 7 3 ?
O1 Ni1 O1 180.0 9 3 ?
O1 Ni1 O1 180.0 7 . ?
O1 Ni1 O1 82.44(12) 9 2 ?
O1 Ni1 O1 82.44(11) 7 2 ?
O1 Ni1 O1 97.56(12) 9 8 ?
O1 Ni1 O1 82.44(11) 8 3 ?
O1 Ni1 O1 97.56(12) 8 7 ?
Ni2 O1 Ni1 97.57(13) . 2 ?
Ni2 O1 Ni1 96.26(13) 9 2 ?
C10 O1 Ni1 122.0(6) . 2 ?
C10 O1 Ni2 117.7(6) . . ?
C10 O1 Ni2 120.2(6) . 9 ?
C8 N1 Ni2 127.1(4) . 9 ?
C9 N1 Ni2 116.7(4) . 9 ?
C9 N1 C8 116.1(5) . . ?
H1b C1 H1a 109.5 . . ?
H1c C1 H1a 109.5 . . ?
H1c C1 H1b 109.5 . . ?
O3 C1 H1a 109.5 . . ?
O3 C1 H1b 109.5 . . ?
O3 C1 H1c 109.5 . . ?
N1 Ni2 O1 99.12(16) 8 . ?
N1 Ni2 O1 165.57(16) 8 8 ?
O2 Ni2 O1 79.55(13) . . ?
O2 Ni2 O1 108.44(14) 8 . ?
O2 Ni2 O1 95.98(13) . 8 ?
O2 Ni2 O1 78.87(13) 8 8 ?
O2 Ni2 N1 86.93(16) 8 8 ?
O2 Ni2 N1 98.45(16) . 8 ?
O3 Ni2 O1 96.96(14) . 8 ?
O3 Ni2 O1 153.92(13) . . ?
O3 Ni2 N1 87.26(17) . 8 ?
O3 Ni2 O2 74.49(13) . . ?
O3 Ni2 O2 97.09(14) . 8 ?
C7 O2 Ni2 122.2(3) . . ?
C7 O2 Ni2 130.1(3) . 9 ?
O4 N2 O4 119.99(4) 2_455 . ?
O4 N2 O4 119.99(5) 3_445 . ?
O4 N2 O4 119.99(4) 3_445 2_455 ?
C3 C2 O3 124.5(5) . . ?
C7 C2 O3 113.9(4) . . ?
C7 C2 C3 121.6(5) . . ?
Ni2 O3 C1 126.3(4) . . ?
C2 O3 C1 115.7(4) . . ?
C2 O3 Ni2 110.3(3) . . ?
H3 C3 C2 120.7(4) . . ?
C4 C3 C2 118.6(6) . . ?
C4 C3 H3 120.7(4) . . ?
H4 C4 C3 118.6(4) . . ?
C5 C4 C3 122.8(6) . . ?
C5 C4 H4 118.6(3) . . ?
H5 C5 C4 120.3(3) . . ?
C6 C5 C4 119.4(5) . . ?
C6 C5 H5 120.3(3) . . ?
C7 C6 C5 119.1(5) . . ?
C8 C6 C5 117.6(5) . . ?
C8 C6 C7 123.4(5) . . ?
C2 C7 O2 117.2(4) . . ?
C6 C7 O2 124.3(5) . . ?
C6 C7 C2 118.5(5) . . ?
C6 C8 N1 126.3(5) . . ?
H8 C8 N1 116.8(3) . . ?
H8 C8 C6 116.8(3) . . ?
H9a C9 N1 109.5 . . ?
H9b C9 N1 109.5 . . ?
H9b C9 H9a 109.5 . . ?
H9c C9 N1 109.5 . . ?
H9c C9 H9a 109.5 . . ?
H9c C9 H9b 109.5 . . ?
H10a C10 O1 109.5 . . ?
H10b C10 O1 109.5 . . ?
H10b C10 H10a 109.5 . . ?
H10c C10 O1 109.5 . . ?
H10c C10 H10a 109.5 . . ?
H10c C10 H10b 109.5 . . ?

loop_
_geom_bond_atom_site_label_1
_geom_bond_atom_site_label_2
_geom_bond_distance
_geom_bond_site_symmetry_2
_geom_bond_publ_flag
Ni1 O1 2.074(3) 3 ?
Ni1 O1 2.074(3) 8 ?
Ni1 O1 2.074(3) 7 ?
Ni1 O1 2.074(3) . ?
Ni1 O1 2.074(3) 2 ?
Ni1 O1 2.074(3) 9 ?
O1 Ni2 2.038(3) . ?
O1 Ni2 2.080(3) 9 ?
O1 C10 1.405(14) . ?
N1 Ni2 2.080(4) 9 ?
N1 C8 1.272(7) . ?
N1 C9 1.474(8) . ?
C1 H1a 0.9800 . ?
C1 H1b 0.9800 . ?
C1 H1c 0.9800 . ?
C1 O3 1.433(7) . ?
Ni2 O2 1.991(3) . ?
Ni2 O2 1.976(3) 8 ?
Ni2 O3 2.292(4) . ?
O2 C7 1.319(6) . ?
N2 O4 1.238(5) 2_455 ?
N2 O4 1.238(5) 3_445 ?
N2 O4 1.238(5) . ?
C2 O3 1.410(7) . ?
C2 C3 1.375(8) . ?
C2 C7 1.427(7) . ?
C3 H3 0.9500 . ?
C3 C4 1.370(9) . ?
C4 H4 0.9500 . ?
C4 C5 1.357(9) . ?
C5 H5 0.9500 . ?
C5 C6 1.440(8) . ?
C6 C7 1.384(7) . ?
C6 C8 1.426(8) . ?
C8 H8 0.9500 . ?
C9 H9a 0.9800 . ?
C9 H9b 0.9800 . ?
C9 H9c 0.9800 . ?
C10 H10a 0.9800 . ?
C10 H10b 0.9800 . ?
C10 H10c 0.9800 . ?

loop_
_platon_squeeze_void_nr
_platon_squeeze_void_average_x
_platon_squeeze_void_average_y
_platon_squeeze_void_average_z
_platon_squeeze_void_volume
_platon_squeeze_void_count_electrons
_platon_squeeze_void_content
1 0.000 0.000 0.250 388 86 ' '
2 0.000 0.000 0.750 388 86 ' '
3 0.333 0.666 0.050 9 1 ' '
4 0.333 0.666 0.550 9 1 ' '
5 0.666 0.333 0.450 9 1 ' '
6 0.666 0.333 0.950 9 1 ' '
